data_8101316
loop_
_publ_author_name
'Evenson, IV, Carl R.'
'Dorhout, Peter K.'

_publ_section_title
;
Crystal structure of tetrapotassium hexatellurodistannate, K~4~Sn~2~Te~6~
;
_journal_issue 3
_journal_name_full 'Zeitschrift f\"ur Kristallographie - New Crystal Structures'
_journal_page_first 318
_journal_page_last 318
_journal_volume 215
_journal_year 2000
_chemical_formula_sum 'K4 Sn2 Te6'
_chemical_formula_weight 1159.38
_space_group_IT_number 64
_symmetry_cell_setting orthorhombic
_symmetry_space_group_name_Hall '-C 2ac 2'
_symmetry_space_group_name_H-M 'C m c a'
_cell_angle_alpha 90.00
_cell_angle_beta 90.00
_cell_angle_gamma 90.00
_cell_formula_units_Z 4
_cell_length_a 23.1511(4)
_cell_length_b 8.62770(10)
_cell_length_c 8.6536(2)
_cell_measurement_temperature 170(2)
_cell_volume 1728.48(5)
_diffrn_ambient_temperature 170(2)
_exptl_crystal_density_diffrn 4.455
_refine_ls_R_factor_obs 0.0302
_refine_ls_wR_factor_obs 0.0650
_cod_depositor_comments
;
The following automatic conversions were performed:
'_symmetry_cell_setting' value 'Orthorhombic' changed to 'orthorhombic'
according to '/home/saulius/struct/CIF-dictionaries/cif_core.dic'
dictionary named 'cif_core.dic' version 2.4.1 from 2010-06-29.

Automatic conversion script
Id: cif_fix_enum 1527 2010-12-29 10:47:43Z saulius 
;
_cod_database_code 8101316

loop_
_symmetry_equiv_pos_as_xyz
'x, y, z'
'-x, -y+1/2, z+1/2'
'-x, y+1/2, -z+1/2'
'x, -y, -z'
'x+1/2, y+1/2, z'
'-x+1/2, -y+1, z+1/2'
'-x+1/2, y+1, -z+1/2'
'x+1/2, -y+1/2, -z'
'-x, -y, -z'
'x, y-1/2, -z-1/2'
'x, -y-1/2, z-1/2'
'-x, y, z'
'-x+1/2, -y+1/2, -z'
'x+1/2, y, -z-1/2'
'x+1/2, -y, z-1/2'
'-x+1/2, y+1/2, z'

loop_
_atom_site_aniso_label
_atom_site_aniso_U_11
_atom_site_aniso_U_22
_atom_site_aniso_U_33
_atom_site_aniso_U_23
_atom_site_aniso_U_13
_atom_site_aniso_U_12
Te1 0.0129(3) 0.0115(3) 0.0102(3) 0.0005(2) 0.000 0.000
Te2 0.0147(2) 0.0134(2) 0.0113(2) -0.00066(14) -0.00150(14) -0.00133(15)
Sn1 0.0108(3) 0.0127(3) 0.0110(3) -0.0015(2) 0.000 0.000
K1 0.0162(10) 0.0251(9) 0.0245(11) -0.0057(8) 0.000 0.000
K2 0.0160(10) 0.0181(9) 0.0154(10) 0.0002(7) 0.000 0.000

loop_
_atom_site_label
_atom_site_type_symbol
_atom_site_fract_x
_atom_site_fract_y
_atom_site_fract_z
_atom_site_U_iso_or_equiv
_atom_site_thermal_displace_type
_atom_site_occupancy
_atom_site_calc_flag
_atom_site_refinement_flags
_atom_site_disorder_group
Te1 Te 0.0000 0.16699(6) 0.33277(6) 0.0116(2) Uani 1 d S .
Te2 Te 0.14995(2) 0.18693(4) 0.68702(4) 0.01316(15) Uani 1 d . .
Sn1 Sn 0.08485(2) 0.0000 0.5000 0.0115(2) Uani 1 d S .
K1 K 0.26583(9) 0.0000 0.5000 0.0219(4) Uani 1 d S .
K2 K -0.07738(8) 0.5000 0.5000 0.0165(4) Uani 1 d S .

loop_
_geom_bond_atom_site_label_1
_geom_bond_atom_site_label_2
_geom_bond_distance
_geom_bond_site_symmetry_2
_geom_bond_publ_flag
Te1 Sn1 2.8336(5) . ?
Te1 Sn1 2.8336(5) 9_556 ?
Te1 K2 3.6821(10) 9_566 ?
Te1 K2 3.6822(10) . ?
Te1 K2 3.6847(10) 2_554 ?
Te1 K2 3.6848(10) 10_556 ?
Te2 Sn1 2.7370(5) . ?
Te2 K1 3.524(2) . ?
Te2 K2 3.5690(10) 9_566 ?
Te2 K2 3.5720(10) 2 ?
Te2 K1 3.7036(11) 13_556 ?
Te2 K1 3.7065(12) 6_545 ?
Sn1 Te2 2.7370(5) 4_556 ?
Sn1 Te1 2.8336(5) 9_556 ?
K1 Te2 3.524(2) 4_556 ?
K1 K2 3.630(3) 5_545 ?
K1 Te2 3.7036(11) 16_545 ?
K1 Te2 3.7036(11) 13_556 ?
K1 Te2 3.7065(12) 7_546 ?
K1 Te2 3.7065(12) 6_544 ?
K1 K1 4.3757(7) 13_546 ?
K1 K1 4.3757(7) 13_556 ?
K1 K1 4.3884(7) 6_545 ?
K1 K1 4.3885(7) 6_544 ?
K2 Te2 3.5689(10) 12 ?
K2 Te2 3.5689(10) 9_566 ?
K2 Te2 3.5719(10) 3_556 ?
K2 Te2 3.5720(10) 2_554 ?
K2 K2 3.583(4) 9_566 ?
K2 K1 3.630(3) 5_455 ?
K2 Te1 3.6821(10) 9_566 ?
K2 Te1 3.6847(10) 2 ?
K2 Te1 3.6848(10) 10_566 ?
